data_7707199
loop_
_publ_author_name
'Liang, Shuai'
'Ge, Fa-Yuan'
'Ren, Shuang-Shuang'
'Lei, Ming-Yuan'
'Gao, Xiang-Jing'
'Zheng, He-Gen'

_publ_section_title
;
 Molecular engineering in a family of pillared-layered metal-organic
 frameworks for tuning gas adsorption behavior.
;
_journal_issue 21
_journal_name_full 'Dalton transactions (Cambridge, England : 2003)'
_journal_page_first 7409
_journal_page_last 7416
_journal_paper_doi 10.1039/d1dt00431j
_journal_volume 50
_journal_year 2021
_chemical_formula_moiety 'C54 Co2 N8 O8'
_chemical_formula_sum 'C54 H36 Co2 N8 O8'
_chemical_formula_weight 1042.77
_space_group_crystal_system monoclinic
_space_group_IT_number 13
_space_group_name_Hall '-P 2yac'
_space_group_name_H-M_alt 'P 1 2/n 1'
_audit_creation_date 2020-08-04
_audit_creation_method
;
Olex2 1.3
(compiled 2020.02.04 svn.rd84adfe8 for OlexSys, GUI svn.r6032)
;
_audit_update_record
;
2021-02-01 deposited with the CCDC.	2021-04-27 downloaded from the CCDC.
;
_cell_angle_alpha 90
_cell_angle_beta 92.92(3)
_cell_angle_gamma 90
_cell_formula_units_Z 4
_cell_length_a 19.079(4)
_cell_length_b 10.058(2)
_cell_length_c 31.296(6)
_cell_measurement_reflns_used 9837
_cell_measurement_temperature 190.07
_cell_measurement_theta_max 53.80
_cell_measurement_theta_min 2.42
_cell_volume 5998(2)
_computing_molecular_graphics 'Olex2 1.3 (Dolomanov et al., 2009)'
_computing_publication_material 'Olex2 1.3 (Dolomanov et al., 2009)'
_computing_structure_refinement 'SHELXL 2018/3 (Sheldrick, 2015)'
_computing_structure_solution 'SHELXT 2014/5 (Sheldrick, 2014)'
_diffrn_ambient_temperature 190.07
_diffrn_measured_fraction_theta_full 0.976
_diffrn_measured_fraction_theta_max 0.974
_diffrn_measurement_device_type 'Bruker APEX-II CCD'
_diffrn_radiation_type GaK\a
_diffrn_radiation_wavelength 1.34139
_diffrn_reflns_av_R_equivalents 0.0589
_diffrn_reflns_av_unetI/netI 0.0604
_diffrn_reflns_Laue_measured_fraction_full 0.976
_diffrn_reflns_Laue_measured_fraction_max 0.974
_diffrn_reflns_limit_h_max 17
_diffrn_reflns_limit_h_min -22
_diffrn_reflns_limit_k_max 12
_diffrn_reflns_limit_k_min -9
_diffrn_reflns_limit_l_max 37
_diffrn_reflns_limit_l_min -37
_diffrn_reflns_number 36906
_diffrn_reflns_point_group_measured_fraction_full 0.976
_diffrn_reflns_point_group_measured_fraction_max 0.974
_diffrn_reflns_theta_full 53.594
_diffrn_reflns_theta_max 53.922
_diffrn_reflns_theta_min 2.309
_exptl_absorpt_coefficient_mu 3.272
_exptl_absorpt_correction_T_max 0.7506
_exptl_absorpt_correction_T_min 0.5378
_exptl_absorpt_correction_type multi-scan
_exptl_absorpt_process_details
;
SADABS-2016/2 (Bruker,2016/2) was used for absorption correction.
wR2(int) was 0.1404 before and 0.0754 after correction.
The Ratio of minimum to maximum transmission is 0.7165.
The \l/2 correction factor is Not present.
;
_exptl_crystal_density_diffrn 1.155
_exptl_crystal_description block
_exptl_crystal_F_000 2136
_exptl_crystal_size_max 0.18
_exptl_crystal_size_mid 0.1
_exptl_crystal_size_min 0.06
_refine_diff_density_max 0.766
_refine_diff_density_min -0.607
_refine_diff_density_rms 0.098
_refine_ls_extinction_method none
_refine_ls_goodness_of_fit_ref 1.044
_refine_ls_hydrogen_treatment undef
_refine_ls_matrix_type full
_refine_ls_number_parameters 760
_refine_ls_number_reflns 10693
_refine_ls_number_restraints 330
_refine_ls_restrained_S_all 1.031
_refine_ls_R_factor_all 0.0882
_refine_ls_R_factor_gt 0.0679
_refine_ls_shift/su_max 0.001
_refine_ls_shift/su_mean 0.000
_refine_ls_structure_factor_coef Fsqd
_refine_ls_weighting_details 'w=1/[\s^2^(Fo^2^)+(0.1130P)^2^+9.5003P] where P=(Fo^2^+2Fc^2^)/3'
_refine_ls_weighting_scheme calc
_refine_ls_wR_factor_gt 0.1870
_refine_ls_wR_factor_ref 0.2024
_reflns_Friedel_coverage 0.000
_reflns_number_gt 7835
_reflns_number_total 10693
_reflns_threshold_expression 'I > 2\s(I)'
_cod_data_source_file d1dt00431j2.cif
_cod_data_source_block 2
_cod_depositor_comments 'Adding full bibliography for 7707197--7707200.cif.'
_cod_database_code 7707199
_shelx_shelxl_version_number 2018/3
_shelx_space_group_comment
;
The symmetry employed for this shelxl refinement is uniquely defined
by the following loop, which should always be used as a source of
symmetry information in preference to the above space-group names.
They are only intended as comments.
;
_shelx_estimated_absorpt_t_max 0.828
_shelx_estimated_absorpt_t_min 0.590
_olex2_refinement_description
;
1. Uiso/Uaniso restraints and constraints
C48' \\sim C46 \\sim C45 \\sim C45' \\sim C49' \\sim C48 \\sim C46' \\sim C49
\\sim C53' \\sim C54' \\sim C54 \\sim C53 \\sim C51' \\sim C50' \\sim C50 \\sim
C51: within 2.8A with sigma of 0.01 and sigma for terminal atoms of 0.02 within
2.8A
2. Others
 Sof(C50')=Sof(C51')=Sof(C53')=Sof(C54')=1-FVAR(1)
 Sof(C50)=Sof(C51)=Sof(C53)=Sof(C54)=FVAR(1)
 Sof(C45')=Sof(C46')=Sof(C48')=Sof(C49')=1-FVAR(2)
 Sof(C45)=Sof(C46)=Sof(C48)=Sof(C49)=FVAR(2)
 Sof(C29')=Sof(C30')=Sof(C32')=Sof(C33')=1-FVAR(3)
 Sof(C29)=Sof(C30)=Sof(C32)=Sof(C33)=FVAR(3)
;
_smtbx_masks_void_probe_radius 1.2
_smtbx_masks_void_truncation_radius 1.2
_olex2_submission_special_instructions 'No special instructions were received'

loop_
_space_group_symop_operation_xyz
'x, y, z'
'-x+1/2, y, -z+1/2'
'-x, -y, -z'
'x-1/2, -y, z-1/2'

loop_
_atom_site_label
_atom_site_type_symbol
_atom_site_fract_x
_atom_site_fract_y
_atom_site_fract_z
_atom_site_U_iso_or_equiv
_atom_site_adp_type
_atom_site_occupancy
_atom_site_site_symmetry_order
_atom_site_calc_flag
_atom_site_refinement_flags_posn
_atom_site_refinement_flags_adp
_atom_site_refinement_flags_occupancy
_atom_site_disorder_assembly
_atom_site_disorder_group
Co1 Co 0.39903(3) 0.24732(5) 0.19246(2) 0.01642(17) Uani 1 1 d . . . . .
Co2 Co 0.90029(3) 0.79609(5) 0.19272(2) 0.01682(17) Uani 1 1 d . . . . .
O1 O 0.90566(13) 0.0084(3) 0.19510(9) 0.0243(6) Uani 1 1 d . . . . .
O2 O 0.80310(14) -0.0888(3) 0.19071(9) 0.0251(6) Uani 1 1 d . . . . .
O3 O 0.92292(17) 0.4823(3) 0.22634(13) 0.0526(10) Uani 1 1 d . . . . .
O4 O 0.84810(14) 0.6162(3) 0.18994(9) 0.0240(6) Uani 1 1 d . . . . .
O5 O 0.41558(16) 0.5604(3) 0.15291(12) 0.0455(9) Uani 1 1 d . . . . .
O6 O 0.34964(14) 0.4290(2) 0.19278(9) 0.0231(6) Uani 1 1 d . . . . .
O7 O 0.40600(13) 1.0339(3) 0.19231(9) 0.0240(6) Uani 1 1 d . . . . .
O8 O 0.30268(14) 1.1313(2) 0.19186(9) 0.0244(6) Uani 1 1 d . . . . .
N1 N 0.50807(17) 0.2868(3) 0.18859(12) 0.0261(8) Uani 1 1 d . . . . .
N2 N 0.52243(19) 0.4054(4) 0.16953(13) 0.0356(9) Uani 1 1 d . . . . .
N3 N 0.02778(18) 0.6361(4) 0.21568(12) 0.0323(9) Uani 1 1 d . . . . .
N4 N 0.00997(17) 0.7547(3) 0.19778(12) 0.0255(8) Uani 1 1 d . . . . .
N5 N 0.89917(16) 0.7974(3) 0.26111(11) 0.0204(7) Uani 1 1 d . . . . .
N6 N 0.89156(18) 0.7608(3) 0.62332(11) 0.0263(8) Uani 1 1 d . . . . .
N7 N 0.40136(17) 0.2422(3) 0.26079(11) 0.0210(7) Uani 1 1 d . . . . .
N8 N 0.39950(18) 0.1965(4) 0.62381(11) 0.0273(8) Uani 1 1 d . . . . .
C1 C 0.83952(19) 0.0156(4) 0.19326(12) 0.0188(8) Uani 1 1 d . . . . .
C2 C 0.8666(2) 0.5045(4) 0.20482(15) 0.0319(10) Uani 1 1 d . . . . .
C3 C 0.80500(19) 0.1491(4) 0.19430(12) 0.0192(8) Uani 1 1 d . . . . .
C4 C 0.8474(2) 0.2611(4) 0.19864(15) 0.0264(10) Uani 1 1 d . . . . .
C5 C 0.8177(2) 0.3872(4) 0.19775(15) 0.0260(9) Uani 1 1 d . . . . .
C6 C 0.7464(2) 0.4014(4) 0.19296(14) 0.0232(9) Uani 1 1 d . . . . .
C7 C 0.7021(2) 0.2894(4) 0.18967(13) 0.0213(9) Uani 1 1 d . . . . .
C8 C 0.7327(2) 0.1629(4) 0.19042(13) 0.0223(9) Uani 1 1 d . . . . .
C9 C 0.5930(2) 0.4230(5) 0.16708(18) 0.0392(12) Uani 1 1 d . . . . .
C10 C 0.6258(2) 0.3089(4) 0.18495(15) 0.0280(10) Uani 1 1 d . . . . .
C11 C 0.5700(2) 0.2277(4) 0.19568(14) 0.0234(9) Uani 1 1 d . . . . .
C12 C 0.3647(2) 0.5388(4) 0.17618(16) 0.0318(11) Uani 1 1 d . . . . .
C13 C 0.3400(2) 1.0276(4) 0.19181(13) 0.0209(8) Uani 1 1 d . . . . .
C14 C 0.3174(2) 0.6563(4) 0.18431(15) 0.0269(10) Uani 1 1 d . . . . .
C15 C 0.3471(2) 0.7827(4) 0.18430(16) 0.0288(10) Uani 1 1 d . . . . .
C16 C 0.3055(2) 0.8935(4) 0.19052(13) 0.0218(9) Uani 1 1 d . . . . .
C17 C 0.2339(2) 0.8792(4) 0.19544(13) 0.0228(9) Uani 1 1 d . . . . .
C18 C 0.2036(2) 0.7516(4) 0.19540(14) 0.0248(9) Uani 1 1 d . . . . .
C19 C 0.2470(2) 0.6409(4) 0.19080(14) 0.0261(9) Uani 1 1 d . . . . .
C20 C 0.0979(2) 0.6188(4) 0.21752(16) 0.0338(11) Uani 1 1 d . . . . .
C21 C 0.1277(2) 0.7315(4) 0.20010(15) 0.0275(10) Uani 1 1 d . . . . .
C22 C 0.0712(2) 0.8140(4) 0.19073(14) 0.0245(9) Uani 1 1 d . . . . .
C23 C 0.9517(2) 0.8470(4) 0.28640(14) 0.0275(9) Uani 1 1 d . . . . .
C24 C 0.9487(2) 0.8535(5) 0.33036(15) 0.0343(11) Uani 1 1 d . . . . .
C25 C 0.8890(2) 0.8073(4) 0.35006(14) 0.0265(9) Uani 1 1 d . . . . .
C26 C 0.8340(2) 0.7611(4) 0.32364(14) 0.0271(9) Uani 1 1 d . . . . .
C27 C 0.8412(2) 0.7569(4) 0.27988(14) 0.0264(9) Uani 1 1 d . . . . .
C28 C 0.8852(3) 0.8068(5) 0.39712(15) 0.0344(11) Uani 1 1 d . . . . .
C29 C 0.9501(7) 0.8169(17) 0.4225(3) 0.047(4) Uani 0.456(12) 1 d . . P A 1
C29' C 0.9123(7) 0.9053(13) 0.4223(3) 0.056(4) Uani 0.544(12) 1 d . . P A 2
C30' C 0.9095(7) 0.9037(11) 0.4663(3) 0.049(3) Uani 0.544(12) 1 d . . P A 2
C30 C 0.9492(7) 0.8155(19) 0.4661(4) 0.059(5) Uani 0.456(12) 1 d . . P A 1
C31 C 0.8814(3) 0.7971(5) 0.48663(16) 0.0405(12) Uani 1 1 d . . . . .
C32' C 0.8447(5) 0.6966(10) 0.4615(3) 0.032(2) Uani 0.544(12) 1 d . . P A 2
C32 C 0.8246(7) 0.794(2) 0.4607(4) 0.065(5) Uani 0.456(12) 1 d . . P A 1
C33' C 0.8467(5) 0.7025(9) 0.4176(3) 0.028(2) Uani 0.544(12) 1 d . . P A 2
C33 C 0.8277(7) 0.801(2) 0.4170(4) 0.062(5) Uani 0.456(12) 1 d . . P A 1
C34 C 0.8429(3) 0.6966(5) 0.59904(16) 0.0412(12) Uani 1 1 d . . . . .
C35 C 0.8372(3) 0.7072(6) 0.55536(17) 0.0500(14) Uani 1 1 d . . . . .
C36 C 0.8833(3) 0.7884(5) 0.53420(15) 0.0377(11) Uani 1 1 d . . . . .
C37 C 0.9325(3) 0.8564(6) 0.55945(16) 0.0583(17) Uani 1 1 d . . . . .
C38 C 0.9355(3) 0.8379(6) 0.60345(16) 0.0535(15) Uani 1 1 d . . . . .
C39 C 0.4569(2) 0.1954(5) 0.28373(15) 0.0372(11) Uani 1 1 d . . . . .
C40 C 0.4585(2) 0.1805(6) 0.32768(15) 0.0404(12) Uani 1 1 d . . . . .
C41 C 0.3999(2) 0.2159(5) 0.34990(14) 0.0304(10) Uani 1 1 d . . . . .
C42 C 0.3418(2) 0.2585(5) 0.32558(15) 0.0334(11) Uani 1 1 d . . . . .
C43 C 0.3446(2) 0.2709(5) 0.28218(14) 0.0306(10) Uani 1 1 d . . . . .
C44 C 0.3998(2) 0.2023(5) 0.39692(15) 0.0383(11) Uani 1 1 d . . . . .
C45 C 0.4621(4) 0.2129(12) 0.4225(3) 0.0660(19) Uani 0.719(6) 1 d . U P B 1
C45' C 0.4389(12) 0.113(3) 0.4214(7) 0.065(2) Uani 0.281(6) 1 d . U P B 2
C46 C 0.4618(4) 0.2062(12) 0.4664(3) 0.067(2) Uani 0.719(6) 1 d . U P B 1
C46' C 0.4383(12) 0.112(3) 0.4651(7) 0.067(3) Uani 0.281(6) 1 d . U P B 2
C47 C 0.3989(3) 0.1882(6) 0.48689(16) 0.0489(14) Uani 1 1 d . . . . .
C48 C 0.3414(4) 0.1569(11) 0.4610(2) 0.0638(19) Uani 0.719(6) 1 d . U P B 1
C48' C 0.3571(11) 0.292(3) 0.4648(6) 0.064(2) Uani 0.281(6) 1 d . U P B 2
C49 C 0.3404(4) 0.1646(11) 0.4171(2) 0.0631(19) Uani 0.719(6) 1 d . U P B 1
C49' C 0.3569(11) 0.298(3) 0.4194(6) 0.064(3) Uani 0.281(6) 1 d . U P B 2
C50 C 0.3523(7) 0.2583(13) 0.5998(3) 0.082(2) Uani 0.649(6) 1 d . U P C 1
C50' C 0.4090(13) 0.308(2) 0.6010(6) 0.082(3) Uani 0.351(6) 1 d . U P C 2
C51 C 0.3487(7) 0.2517(14) 0.5554(3) 0.085(2) Uani 0.649(6) 1 d . U P C 1
C51' C 0.4075(13) 0.320(2) 0.5581(6) 0.083(3) Uani 0.351(6) 1 d . U P C 2
C52 C 0.3991(3) 0.1878(6) 0.53379(16) 0.0458(13) Uani 1 1 d . . . . .
C53 C 0.4454(6) 0.1162(13) 0.5600(3) 0.079(2) Uani 0.649(6) 1 d . U P C 1
C53' C 0.3826(12) 0.085(2) 0.5552(6) 0.081(3) Uani 0.351(6) 1 d . U P C 2
C54 C 0.4433(6) 0.1220(12) 0.6032(3) 0.076(2) Uani 0.649(6) 1 d . U P C 1
C54' C 0.3846(12) 0.093(2) 0.6004(6) 0.080(3) Uani 0.351(6) 1 d . U P C 2

loop_
_atom_site_aniso_label
_atom_site_aniso_U_11
_atom_site_aniso_U_22
_atom_site_aniso_U_33
_atom_site_aniso_U_23
_atom_site_aniso_U_13
_atom_site_aniso_U_12
Co1 0.0121(3) 0.0103(3) 0.0271(3) 0.0001(2) 0.0030(2) -0.0003(2)
Co2 0.0122(3) 0.0113(3) 0.0271(3) 0.0003(2) 0.0016(2) 0.0009(2)
O1 0.0112(13) 0.0176(15) 0.0443(17) -0.0002(12) 0.0036(12) 0.0026(11)
O2 0.0169(14) 0.0148(14) 0.0436(17) -0.0014(12) 0.0019(12) -0.0002(11)
O3 0.0359(19) 0.0314(19) 0.088(3) 0.0119(19) -0.0175(19) -0.0078(15)
O4 0.0250(15) 0.0126(14) 0.0342(16) 0.0003(12) 0.0012(12) -0.0014(11)
O5 0.0292(17) 0.0298(18) 0.079(3) 0.0120(17) 0.0183(17) 0.0084(14)
O6 0.0233(14) 0.0076(13) 0.0387(16) 0.0025(11) 0.0048(12) 0.0023(11)
O7 0.0166(14) 0.0140(14) 0.0418(17) -0.0006(12) 0.0045(12) -0.0004(11)
O8 0.0187(14) 0.0087(13) 0.0457(17) 0.0002(12) 0.0014(12) 0.0008(11)
N1 0.0197(18) 0.0142(17) 0.045(2) 0.0020(15) 0.0057(16) -0.0007(14)
N2 0.0244(19) 0.022(2) 0.061(3) 0.0062(18) 0.0103(18) -0.0010(15)
N3 0.0250(19) 0.023(2) 0.048(2) 0.0043(17) 0.0009(17) 0.0014(15)
N4 0.0171(17) 0.0161(18) 0.044(2) 0.0061(15) 0.0019(15) 0.0003(13)
N5 0.0135(16) 0.0153(17) 0.0327(19) 0.0006(14) 0.0030(14) 0.0004(13)
N6 0.0237(19) 0.0245(19) 0.031(2) -0.0009(15) 0.0076(15) -0.0040(14)
N7 0.0160(17) 0.0166(17) 0.0305(19) -0.0010(14) 0.0023(14) -0.0009(13)
N8 0.0255(19) 0.026(2) 0.0300(19) -0.0006(16) 0.0018(15) -0.0011(15)
C1 0.0153(19) 0.013(2) 0.028(2) 0.0017(15) -0.0006(16) 0.0030(15)
C2 0.022(2) 0.023(2) 0.051(3) 0.002(2) 0.002(2) 0.0009(18)
C3 0.0158(19) 0.0130(19) 0.029(2) 0.0012(16) 0.0020(16) -0.0018(15)
C4 0.016(2) 0.016(2) 0.048(3) 0.0017(18) 0.0053(19) 0.0018(16)
C5 0.016(2) 0.015(2) 0.047(3) 0.0039(18) 0.0028(18) -0.0008(16)
C6 0.019(2) 0.013(2) 0.037(2) -0.0010(17) 0.0043(17) -0.0017(16)
C7 0.0133(19) 0.015(2) 0.036(2) 0.0001(17) 0.0042(17) -0.0037(15)
C8 0.0165(19) 0.013(2) 0.037(2) -0.0017(17) 0.0047(17) 0.0034(16)
C9 0.017(2) 0.030(3) 0.072(4) 0.009(2) 0.009(2) 0.0017(19)
C10 0.017(2) 0.015(2) 0.052(3) 0.0009(18) 0.0030(19) 0.0031(16)
C11 0.0122(19) 0.017(2) 0.041(2) -0.0008(18) 0.0026(17) -0.0001(15)
C12 0.018(2) 0.022(2) 0.056(3) -0.008(2) 0.003(2) 0.0033(17)
C13 0.017(2) 0.012(2) 0.034(2) -0.0020(16) 0.0040(16) -0.0024(15)
C14 0.017(2) 0.010(2) 0.053(3) 0.0022(18) 0.0032(19) 0.0002(16)
C15 0.017(2) 0.012(2) 0.057(3) -0.0003(19) 0.001(2) 0.0025(16)
C16 0.0172(19) 0.012(2) 0.036(2) 0.0028(16) 0.0016(17) 0.0008(15)
C17 0.020(2) 0.014(2) 0.034(2) 0.0005(17) 0.0020(17) -0.0003(16)
C18 0.016(2) 0.017(2) 0.042(3) 0.0028(17) 0.0026(18) 0.0033(16)
C19 0.019(2) 0.017(2) 0.043(3) 0.0021(18) -0.0008(18) 0.0018(16)
C20 0.020(2) 0.023(2) 0.058(3) 0.005(2) 0.003(2) 0.0002(18)
C21 0.019(2) 0.014(2) 0.049(3) 0.0032(18) 0.0056(19) -0.0049(16)
C22 0.019(2) 0.017(2) 0.038(2) 0.0031(17) 0.0045(18) 0.0040(16)
C23 0.023(2) 0.027(2) 0.032(2) -0.0041(18) 0.0024(18) -0.0058(18)
C24 0.029(2) 0.038(3) 0.037(3) -0.005(2) 0.003(2) -0.005(2)
C25 0.028(2) 0.021(2) 0.031(2) -0.0018(17) 0.0057(18) 0.0039(17)
C26 0.024(2) 0.022(2) 0.035(2) 0.0025(18) 0.0017(19) 0.0048(17)
C27 0.017(2) 0.029(2) 0.033(2) 0.0030(18) 0.0008(18) 0.0021(17)
C28 0.039(3) 0.032(3) 0.033(3) -0.002(2) 0.007(2) -0.001(2)
C29 0.040(7) 0.078(11) 0.023(5) 0.004(6) -0.002(5) -0.022(7)
C29' 0.081(9) 0.049(7) 0.038(6) 0.003(5) 0.012(6) -0.033(7)
C30' 0.065(8) 0.043(7) 0.039(6) 0.001(5) 0.006(5) -0.022(6)
C30 0.047(8) 0.100(13) 0.029(6) 0.010(7) -0.001(5) -0.021(8)
C31 0.044(3) 0.044(3) 0.034(3) -0.002(2) 0.009(2) 0.000(2)
C32' 0.035(5) 0.028(5) 0.034(5) -0.005(4) 0.011(4) -0.003(4)
C32 0.041(8) 0.120(17) 0.035(7) -0.011(8) 0.011(6) -0.016(9)
C33' 0.033(5) 0.023(5) 0.028(4) 0.000(3) 0.005(4) 0.002(4)
C33 0.037(7) 0.121(17) 0.028(6) 0.007(7) 0.003(5) -0.003(8)
C34 0.036(3) 0.049(3) 0.039(3) -0.004(2) 0.003(2) -0.013(2)
C35 0.047(3) 0.064(4) 0.039(3) -0.001(3) 0.002(2) -0.017(3)
C36 0.042(3) 0.038(3) 0.034(3) 0.000(2) 0.008(2) 0.001(2)
C37 0.082(4) 0.062(4) 0.032(3) 0.001(3) 0.005(3) -0.035(3)
C38 0.072(4) 0.056(4) 0.033(3) -0.002(3) 0.011(3) -0.030(3)
C39 0.024(2) 0.054(3) 0.034(3) 0.006(2) 0.0026(19) 0.008(2)
C40 0.026(2) 0.059(3) 0.036(3) 0.003(2) 0.002(2) 0.013(2)
C41 0.025(2) 0.038(3) 0.028(2) -0.0043(19) 0.0032(18) -0.0023(19)
C42 0.021(2) 0.042(3) 0.037(3) -0.003(2) 0.0048(19) -0.0001(19)
C43 0.019(2) 0.042(3) 0.031(2) -0.002(2) 0.0028(18) 0.0029(19)
C44 0.031(3) 0.052(3) 0.032(3) 0.001(2) 0.003(2) 0.001(2)
C45 0.036(3) 0.127(5) 0.036(3) -0.001(4) 0.003(3) -0.004(3)
C45' 0.042(4) 0.120(6) 0.034(4) 0.001(5) 0.004(4) 0.003(4)
C46 0.038(3) 0.129(5) 0.036(3) 0.000(4) 0.006(3) -0.003(4)
C46' 0.044(5) 0.121(6) 0.036(4) 0.002(5) 0.006(4) 0.002(5)
C47 0.039(3) 0.074(4) 0.034(3) 0.002(3) 0.006(2) 0.007(3)
C48 0.039(3) 0.119(5) 0.034(3) 0.003(3) 0.005(3) -0.009(3)
C48' 0.040(4) 0.121(6) 0.033(4) 0.001(4) 0.004(4) 0.003(4)
C49 0.039(3) 0.118(5) 0.033(3) 0.004(3) 0.004(3) -0.006(3)
C49' 0.039(4) 0.121(6) 0.032(4) -0.001(5) 0.007(4) 0.003(5)
C50 0.088(5) 0.120(6) 0.038(3) 0.006(4) 0.007(4) 0.055(5)
C50' 0.097(5) 0.112(6) 0.036(4) 0.004(4) 0.006(5) 0.040(5)
C51 0.091(5) 0.124(6) 0.040(4) 0.007(4) 0.006(4) 0.052(5)
C51' 0.098(5) 0.112(6) 0.039(4) 0.005(4) 0.007(5) 0.042(5)
C52 0.039(3) 0.068(4) 0.030(3) 0.000(3) 0.002(2) -0.002(3)
C53 0.090(5) 0.110(5) 0.036(3) -0.002(4) 0.009(4) 0.051(5)
C53' 0.096(5) 0.113(6) 0.037(4) 0.000(4) 0.009(5) 0.044(5)
C54 0.088(5) 0.107(5) 0.033(3) 0.001(4) 0.007(4) 0.054(5)
C54' 0.096(5) 0.111(6) 0.034(4) 0.005(4) 0.009(5) 0.044(5)

loop_
_atom_type_symbol
_atom_type_description
_atom_type_scat_dispersion_real
_atom_type_scat_dispersion_imag
_atom_type_scat_source
C C 0.0148 0.0070 'International Tables Vol C Tables 4.2.6.8 and 6.1.1.4'
H H 0.0000 0.0000 'International Tables Vol C Tables 4.2.6.8 and 6.1.1.4'
Co Co -0.6671 2.8827 'International Tables Vol C Tables 4.2.6.8 and 6.1.1.4'
N N 0.0253 0.0136 'International Tables Vol C Tables 4.2.6.8 and 6.1.1.4'
O O 0.0412 0.0250 'International Tables Vol C Tables 4.2.6.8 and 6.1.1.4'

loop_
_geom_angle_atom_site_label_1
_geom_angle_atom_site_label_2
_geom_angle_atom_site_label_3
_geom_angle
_geom_angle_site_symmetry_1
_geom_angle_site_symmetry_3
_geom_angle_publ_flag
O6 Co1 O7 156.26(10) . 1_545 ?
O6 Co1 O8 95.13(10) . 1_545 ?
O6 Co1 N1 106.50(12) . . ?
O6 Co1 N6 91.80(12) . 4_565 ?
O6 Co1 N7 90.16(12) . . ?
O6 Co1 C13 125.72(12) . 1_545 ?
O7 Co1 O8 61.13(10) 1_545 1_545 ?
O7 Co1 N6 87.76(12) 1_545 4_565 ?
O7 Co1 C13 30.55(11) 1_545 1_545 ?
O8 Co1 C13 30.59(11) 1_545 1_545 ?
N1 Co1 O7 97.20(11) . 1_545 ?
N1 Co1 O8 158.04(12) . 1_545 ?
N1 Co1 N6 87.99(14) . 4_565 ?
N1 Co1 N7 95.21(14) . . ?
N1 Co1 C13 127.66(13) . 1_545 ?
N6 Co1 O8 87.62(12) 4_565 1_545 ?
N6 Co1 C13 87.21(13) 4_565 1_545 ?
N7 Co1 O7 88.86(11) . 1_545 ?
N7 Co1 O8 88.31(12) . 1_545 ?
N7 Co1 N6 175.62(13) . 4_565 ?
N7 Co1 C13 88.46(13) . 1_545 ?
O1 Co2 O2 60.71(10) 1_565 1_565 ?
O1 Co2 N5 87.83(12) 1_565 . ?
O1 Co2 N8 89.90(12) 1_565 4_665 ?
O1 Co2 C1 30.40(11) 1_565 1_565 ?
O2 Co2 C1 30.31(11) 1_565 1_565 ?
O4 Co2 O1 153.95(10) . 1_565 ?
O4 Co2 O2 93.24(11) . 1_565 ?
O4 Co2 N4 107.53(12) . 1_655 ?
O4 Co2 N5 91.03(12) . . ?
O4 Co2 N8 90.54(12) . 4_665 ?
O4 Co2 C1 123.55(12) . 1_565 ?
N4 Co2 O1 98.48(11) 1_655 1_565 ?
N4 Co2 O2 159.14(12) 1_655 1_565 ?
N4 Co2 N5 89.23(13) 1_655 . ?
N4 Co2 N8 92.17(14) 1_655 4_665 ?
N4 Co2 C1 128.86(13) 1_655 1_565 ?
N5 Co2 O2 88.51(12) . 1_565 ?
N5 Co2 N8 177.49(13) . 4_665 ?
N5 Co2 C1 87.69(12) . 1_565 ?
N8 Co2 O2 89.44(12) 4_665 1_565 ?
N8 Co2 C1 89.81(13) 4_665 1_565 ?
C1 O1 Co2 90.6(2) . 1_545 ?
C1 O2 Co2 88.6(2) . 1_545 ?
C2 O4 Co2 129.9(3) . . ?
C12 O6 Co1 131.5(3) . . ?
C13 O7 Co1 89.3(2) . 1_565 ?
C13 O8 Co1 88.1(2) . 1_565 ?
N2 N1 Co1 113.9(3) . . ?
C11 N1 Co1 140.3(3) . . ?
C11 N1 N2 105.5(3) . . ?
C9 N2 N1 111.0(4) . . ?
C20 N3 N4 111.0(3) . . ?
N3 N4 Co2 115.3(2) . 1_455 ?
C22 N4 Co2 139.6(3) . 1_455 ?
C22 N4 N3 105.0(3) . . ?
C23 N5 Co2 123.1(3) . . ?
C23 N5 C27 117.5(4) . . ?
C27 N5 Co2 119.1(3) . . ?
C34 N6 Co1 124.0(3) . 4_666 ?
C38 N6 Co1 118.8(3) . 4_666 ?
C38 N6 C34 117.1(4) . . ?
C39 N7 Co1 121.5(3) . . ?
C43 N7 Co1 121.4(3) . . ?
C43 N7 C39 116.7(4) . . ?
C50 N8 Co2 122.1(5) . 4_566 ?
C50 N8 C54 115.3(7) . . ?
C54 N8 Co2 122.5(5) . 4_566 ?
C54' N8 C50' 113.5(13) . . ?
O1 C1 Co2 59.04(19) . 1_545 ?
O1 C1 C3 119.4(3) . . ?
O2 C1 Co2 61.09(19) . 1_545 ?
O2 C1 O1 120.1(3) . . ?
O2 C1 C3 120.5(3) . . ?
C3 C1 Co2 178.3(3) . 1_545 ?
O3 C2 C5 116.3(4) . . ?
O4 C2 O3 124.8(4) . . ?
O4 C2 C5 118.9(4) . . ?
C4 C3 C1 118.3(3) . . ?
C8 C3 C1 121.7(3) . . ?
C8 C3 C4 120.0(4) . . ?
C5 C4 C3 120.2(4) . . ?
C4 C5 C2 117.5(4) . . ?
C6 C5 C2 122.4(4) . . ?
C6 C5 C4 120.0(4) . . ?
C5 C6 C7 120.9(4) . . ?
C6 C7 C10 119.2(4) . . ?
C8 C7 C6 118.6(4) . . ?
C8 C7 C10 122.2(4) . . ?
C3 C8 C7 120.3(4) . . ?
N2 C9 C10 107.0(4) . . ?
C9 C10 C7 124.6(4) . . ?
C11 C10 C7 131.4(4) . . ?
C11 C10 C9 104.0(4) . . ?
N1 C11 C10 112.4(4) . . ?
O5 C12 C14 116.4(4) . . ?
O6 C12 O5 126.0(4) . . ?
O6 C12 C14 117.6(4) . . ?
O7 C13 Co1 60.11(19) . 1_565 ?
O7 C13 O8 121.4(3) . . ?
O7 C13 C16 118.8(3) . . ?
O8 C13 Co1 61.27(19) . 1_565 ?
O8 C13 C16 119.8(3) . . ?
C16 C13 Co1 178.5(3) . 1_565 ?
C15 C14 C12 117.7(4) . . ?
C19 C14 C12 122.1(4) . . ?
C19 C14 C15 120.2(4) . . ?
C16 C15 C14 119.8(4) . . ?
C15 C16 C13 118.2(3) . . ?
C15 C16 C17 120.3(4) . . ?
C17 C16 C13 121.4(3) . . ?
C16 C17 C18 120.0(4) . . ?
C17 C18 C21 122.0(4) . . ?
C19 C18 C17 118.7(4) . . ?
C19 C18 C21 119.3(4) . . ?
C14 C19 C18 120.8(4) . . ?
N3 C20 C21 107.7(4) . . ?
C20 C21 C18 125.0(4) . . ?
C22 C21 C18 131.0(4) . . ?
C22 C21 C20 104.0(4) . . ?
N4 C22 C21 112.1(4) . . ?
N5 C23 C24 122.5(4) . . ?
C23 C24 C25 119.9(4) . . ?
C24 C25 C28 121.5(4) . . ?
C26 C25 C24 117.2(4) . . ?
C26 C25 C28 121.3(4) . . ?
C27 C26 C25 119.4(4) . . ?
N5 C27 C26 123.4(4) . . ?
C29 C28 C25 117.7(6) . . ?
C29' C28 C25 122.8(6) . . ?
C29' C28 C33' 117.4(6) . . ?
C33' C28 C25 119.7(5) . . ?
C33 C28 C25 124.6(7) . . ?
C33 C28 C29 117.7(8) . . ?
C30 C29 C28 119.8(10) . . ?
C28 C29' C30' 122.7(8) . . ?
C31 C30' C29' 120.5(9) . . ?
C29 C30 C31 119.3(10) . . ?
C30' C31 C32' 119.2(7) . . ?
C30' C31 C36 121.3(6) . . ?
C30 C31 C36 117.6(6) . . ?
C32' C31 C36 119.4(5) . . ?
C32 C31 C30 116.2(8) . . ?
C32 C31 C36 126.2(7) . . ?
C33' C32' C31 118.4(7) . . ?
C31 C32 C33 122.3(11) . . ?
C32' C33' C28 120.9(7) . . ?
C28 C33 C32 124.3(11) . . ?
N6 C34 C35 123.2(5) . . ?
C34 C35 C36 120.0(5) . . ?
C35 C36 C31 121.7(5) . . ?
C37 C36 C31 121.7(5) . . ?
C37 C36 C35 116.5(5) . . ?
C36 C37 C38 119.7(5) . . ?
N6 C38 C37 123.4(5) . . ?
N7 C39 C40 123.4(4) . . ?
C39 C40 C41 119.4(4) . . ?
C40 C41 C44 121.0(4) . . ?
C42 C41 C40 116.5(4) . . ?
C42 C41 C44 122.4(4) . . ?
C43 C42 C41 120.3(4) . . ?
N7 C43 C42 123.5(4) . . ?
C45 C44 C41 121.1(5) . . ?
C45' C44 C41 125.9(10) . . ?
C45' C44 C49' 117.5(13) . . ?
C49 C44 C41 121.6(5) . . ?
C49 C44 C45 116.9(6) . . ?
C49' C44 C41 116.5(9) . . ?
C46 C45 C44 121.3(7) . . ?
C44 C45' C46' 122(2) . . ?
C45 C46 C47 120.7(7) . . ?
C47 C46' C45' 124(2) . . ?
C46 C47 C52 120.0(6) . . ?
C46' C47 C48' 119.5(14) . . ?
C46' C47 C52 123.7(11) . . ?
C48 C47 C46 116.0(6) . . ?
C48 C47 C52 123.6(5) . . ?
C52 C47 C48' 116.5(9) . . ?
C47 C48 C49 123.3(7) . . ?
C49' C48' C47 118.3(19) . . ?
C48 C49 C44 120.3(7) . . ?
C48' C49' C44 119(2) . . ?
N8 C50 C51 123.5(9) . . ?
N8 C50' C51' 127(2) . . ?
C52 C51 C50 121.2(9) . . ?
C50' C51' C52 114(2) . . ?
C47 C52 C51' 119.1(9) . . ?
C51 C52 C47 121.9(6) . . ?
C51 C52 C53 113.5(7) . . ?
C53 C52 C47 124.4(6) . . ?
C53' C52 C47 122.4(10) . . ?
C53' C52 C51' 117.7(12) . . ?
C54 C53 C52 121.4(8) . . ?
C52 C53' C54' 118(2) . . ?
N8 C54 C53 124.3(9) . . ?
N8 C54' C53' 128(2) . . ?

loop_
_geom_bond_atom_site_label_1
_geom_bond_atom_site_label_2
_geom_bond_distance
_geom_bond_site_symmetry_2
_geom_bond_publ_flag
Co1 O6 2.057(3) . ?
Co1 O7 2.151(3) 1_545 ?
Co1 O8 2.176(3) 1_545 ?
Co1 N1 2.127(3) . ?
Co1 N6 2.163(4) 4_565 ?
Co1 N7 2.137(4) . ?
Co1 C13 2.481(4) 1_545 ?
Co2 O1 2.139(3) 1_565 ?
Co2 O2 2.184(3) 1_565 ?
Co2 O4 2.065(3) . ?
Co2 N4 2.132(3) 1_655 ?
Co2 N5 2.142(3) . ?
Co2 N8 2.157(4) 4_665 ?
Co2 C1 2.494(4) 1_565 ?
O1 C1 1.262(4) . ?
O2 C1 1.259(5) . ?
O3 C2 1.259(5) . ?
O4 C2 1.260(5) . ?
O5 C12 1.261(5) . ?
O6 C12 1.260(5) . ?
O7 C13 1.261(4) . ?
O8 C13 1.263(5) . ?
N1 N2 1.368(5) . ?
N1 C11 1.330(5) . ?
N2 C9 1.363(5) . ?
N3 N4 1.354(5) . ?
N3 C20 1.347(5) . ?
N4 C22 1.340(5) . ?
N5 C23 1.341(5) . ?
N5 C27 1.341(5) . ?
N6 C34 1.335(6) . ?
N6 C38 1.321(6) . ?
N7 C39 1.335(5) . ?
N7 C43 1.334(5) . ?
N8 C50 1.302(11) . ?
N8 C50' 1.35(2) . ?
N8 C54 1.315(10) . ?
N8 C54' 1.29(2) . ?
C1 C3 1.496(5) . ?
C2 C5 1.513(6) . ?
C3 C4 1.390(5) . ?
C3 C8 1.386(5) . ?
C4 C5 1.388(6) . ?
C5 C6 1.369(5) . ?
C6 C7 1.408(5) . ?
C7 C8 1.399(6) . ?
C7 C10 1.469(5) . ?
C9 C10 1.410(6) . ?
C10 C11 1.397(6) . ?
C12 C14 1.516(6) . ?
C13 C16 1.500(5) . ?
C14 C15 1.393(6) . ?
C14 C19 1.377(6) . ?
C15 C16 1.387(6) . ?
C16 C17 1.390(5) . ?
C17 C18 1.407(6) . ?
C18 C19 1.399(6) . ?
C18 C21 1.477(6) . ?
C20 C21 1.392(6) . ?
C21 C22 1.381(6) . ?
C23 C24 1.382(6) . ?
C24 C25 1.401(6) . ?
C25 C26 1.384(6) . ?
C25 C28 1.479(6) . ?
C26 C27 1.384(6) . ?
C28 C29 1.441(12) . ?
C28 C29' 1.353(11) . ?
C28 C33' 1.448(10) . ?
C28 C33 1.290(13) . ?
C29 C30 1.363(16) . ?
C29' C30' 1.381(14) . ?
C30' C31 1.370(11) . ?
C30 C31 1.486(14) . ?
C31 C32' 1.440(10) . ?
C31 C32 1.319(14) . ?
C31 C36 1.490(7) . ?
C32' C33' 1.378(12) . ?
C32 C33 1.374(17) . ?
C34 C35 1.370(7) . ?
C35 C36 1.392(7) . ?
C36 C37 1.377(7) . ?
C37 C38 1.388(7) . ?
C39 C40 1.382(6) . ?
C40 C41 1.392(6) . ?
C41 C42 1.381(6) . ?
C41 C44 1.478(6) . ?
C42 C43 1.368(6) . ?
C44 C45 1.402(9) . ?
C44 C45' 1.38(3) . ?
C44 C49 1.378(9) . ?
C44 C49' 1.47(2) . ?
C45 C46 1.377(11) . ?
C45' C46' 1.37(3) . ?
C46 C47 1.401(10) . ?
C46' C47 1.29(3) . ?
C47 C48 1.368(9) . ?
C47 C48' 1.47(3) . ?
C47 C52 1.468(7) . ?
C48 C49 1.375(10) . ?
C48' C49' 1.42(3) . ?
C50 C51 1.389(14) . ?
C50' C51' 1.35(2) . ?
C51 C52 1.363(12) . ?
C51' C52 1.54(2) . ?
C52 C53 1.377(11) . ?
C52 C53' 1.28(2) . ?
C53 C54 1.358(12) . ?
C53' C54' 1.42(2) . ?

loop_
_geom_torsion_atom_site_label_1
_geom_torsion_atom_site_label_2
_geom_torsion_atom_site_label_3
_geom_torsion_atom_site_label_4
_geom_torsion
_geom_torsion_site_symmetry_1
_geom_torsion_site_symmetry_2
_geom_torsion_site_symmetry_3
_geom_torsion_site_symmetry_4
_geom_torsion_publ_flag
Co1 O6 C12 O5 3.0(7) . . . . ?
Co1 O6 C12 C14 -177.7(3) . . . . ?
Co1 O7 C13 O8 -0.4(4) 1_565 . . . ?
Co1 O7 C13 C16 178.8(3) 1_565 . . . ?
Co1 O8 C13 O7 0.4(4) 1_565 . . . ?
Co1 O8 C13 C16 -178.8(3) 1_565 . . . ?
Co1 N1 N2 C9 -178.4(3) . . . . ?
Co1 N1 C11 C10 177.6(4) . . . . ?
Co1 N6 C34 C35 177.3(4) 4_666 . . . ?
Co1 N6 C38 C37 -176.0(5) 4_666 . . . ?
Co1 N7 C39 C40 -174.7(4) . . . . ?
Co1 N7 C43 C42 174.4(4) . . . . ?
Co2 O1 C1 O2 -0.6(4) 1_545 . . . ?
Co2 O1 C1 C3 179.1(3) 1_545 . . . ?
Co2 O2 C1 O1 0.6(4) 1_545 . . . ?
Co2 O2 C1 C3 -179.1(3) 1_545 . . . ?
Co2 O4 C2 O3 2.1(7) . . . . ?
Co2 O4 C2 C5 -179.5(3) . . . . ?
Co2 N4 C22 C21 -179.3(3) 1_455 . . . ?
Co2 N5 C23 C24 176.5(3) . . . . ?
Co2 N5 C27 C26 -176.3(3) . . . . ?
Co2 N8 C50 C51 -177.6(11) 4_566 . . . ?
Co2 N8 C50' C51' -177.6(19) 4_566 . . . ?
Co2 N8 C54 C53 -178.8(11) 4_566 . . . ?
Co2 N8 C54' C53' 179.1(16) 4_566 . . . ?
O1 C1 C3 C4 -2.0(6) . . . . ?
O1 C1 C3 C8 177.0(4) . . . . ?
O2 C1 C3 C4 177.8(4) . . . . ?
O2 C1 C3 C8 -3.2(6) . . . . ?
O3 C2 C5 C4 -26.2(6) . . . . ?
O3 C2 C5 C6 150.2(5) . . . . ?
O4 C2 C5 C4 155.2(4) . . . . ?
O4 C2 C5 C6 -28.4(7) . . . . ?
O5 C12 C14 C15 -29.5(6) . . . . ?
O5 C12 C14 C19 149.3(5) . . . . ?
O6 C12 C14 C15 151.1(4) . . . . ?
O6 C12 C14 C19 -30.1(7) . . . . ?
O7 C13 C16 C15 -8.3(6) . . . . ?
O7 C13 C16 C17 171.6(4) . . . . ?
O8 C13 C16 C15 170.9(4) . . . . ?
O8 C13 C16 C17 -9.2(6) . . . . ?
N1 N2 C9 C10 0.9(6) . . . . ?
N2 N1 C11 C10 4.9(5) . . . . ?
N2 C9 C10 C7 -178.2(4) . . . . ?
N2 C9 C10 C11 2.0(5) . . . . ?
N3 N4 C22 C21 5.5(5) . . . . ?
N3 C20 C21 C18 -178.9(4) . . . . ?
N3 C20 C21 C22 3.0(5) . . . . ?
N4 N3 C20 C21 0.2(5) . . . . ?
N5 C23 C24 C25 -0.1(7) . . . . ?
N6 C34 C35 C36 -0.3(9) . . . . ?
N7 C39 C40 C41 -0.3(8) . . . . ?
N8 C50 C51 C52 -6(2) . . . . ?
N8 C50' C51' C52 -5(3) . . . . ?
C1 C3 C4 C5 177.0(4) . . . . ?
C1 C3 C8 C7 -177.2(4) . . . . ?
C2 C5 C6 C7 -175.2(4) . . . . ?
C3 C4 C5 C2 177.1(4) . . . . ?
C3 C4 C5 C6 0.6(7) . . . . ?
C4 C3 C8 C7 1.8(6) . . . . ?
C4 C5 C6 C7 1.2(7) . . . . ?
C5 C6 C7 C8 -1.4(6) . . . . ?
C5 C6 C7 C10 179.5(4) . . . . ?
C6 C7 C8 C3 -0.1(6) . . . . ?
C6 C7 C10 C9 26.0(7) . . . . ?
C6 C7 C10 C11 -154.1(5) . . . . ?
C7 C10 C11 N1 175.8(4) . . . . ?
C8 C3 C4 C5 -2.0(7) . . . . ?
C8 C7 C10 C9 -153.0(5) . . . . ?
C8 C7 C10 C11 26.8(8) . . . . ?
C9 C10 C11 N1 -4.4(5) . . . . ?
C10 C7 C8 C3 179.0(4) . . . . ?
C11 N1 N2 C9 -3.5(5) . . . . ?
C12 C14 C15 C16 178.4(4) . . . . ?
C12 C14 C19 C18 -175.7(4) . . . . ?
C13 C16 C17 C18 -178.0(4) . . . . ?
C14 C15 C16 C13 177.9(4) . . . . ?
C14 C15 C16 C17 -2.0(7) . . . . ?
C15 C14 C19 C18 3.1(7) . . . . ?
C15 C16 C17 C18 1.9(7) . . . . ?
C16 C17 C18 C19 0.7(7) . . . . ?
C16 C17 C18 C21 -179.4(4) . . . . ?
C17 C18 C19 C14 -3.2(7) . . . . ?
C17 C18 C21 C20 -152.2(5) . . . . ?
C17 C18 C21 C22 25.3(8) . . . . ?
C18 C21 C22 N4 176.8(5) . . . . ?
C19 C14 C15 C16 -0.5(7) . . . . ?
C19 C18 C21 C20 27.8(7) . . . . ?
C19 C18 C21 C22 -154.7(5) . . . . ?
C20 N3 N4 Co2 180.0(3) . . . 1_455 ?
C20 N3 N4 C22 -3.4(5) . . . . ?
C20 C21 C22 N4 -5.4(5) . . . . ?
C21 C18 C19 C14 176.9(4) . . . . ?
C23 N5 C27 C26 -1.5(6) . . . . ?
C23 C24 C25 C26 -2.4(7) . . . . ?
C23 C24 C25 C28 177.1(4) . . . . ?
C24 C25 C26 C27 2.9(6) . . . . ?
C24 C25 C28 C29 -18.1(10) . . . . ?
C24 C25 C28 C29' 38.1(10) . . . . ?
C24 C25 C28 C33' -146.5(6) . . . . ?
C24 C25 C28 C33 160.1(12) . . . . ?
C25 C26 C27 N5 -1.0(6) . . . . ?
C25 C28 C29 C30 -179.3(12) . . . . ?
C25 C28 C29' C30' -179.1(10) . . . . ?
C25 C28 C33' C32' 177.3(7) . . . . ?
C25 C28 C33 C32 176.7(14) . . . . ?
C26 C25 C28 C29 161.4(9) . . . . ?
C26 C25 C28 C29' -142.4(9) . . . . ?
C26 C25 C28 C33' 33.0(8) . . . . ?
C26 C25 C28 C33 -20.4(13) . . . . ?
C27 N5 C23 C24 2.0(6) . . . . ?
C28 C25 C26 C27 -176.6(4) . . . . ?
C28 C29 C30 C31 3(2) . . . . ?
C28 C29' C30' C31 3(2) . . . . ?
C29 C28 C33 C32 -5(2) . . . . ?
C29 C30 C31 C32 -6(2) . . . . ?
C29 C30 C31 C36 176.6(12) . . . . ?
C29' C28 C33' C32' -7.0(13) . . . . ?
C29' C30' C31 C32' -9.9(16) . . . . ?
C29' C30' C31 C36 174.8(10) . . . . ?
C30' C31 C32' C33' 8.1(13) . . . . ?
C30' C31 C36 C35 159.0(8) . . . . ?
C30' C31 C36 C37 -23.4(10) . . . . ?
C30 C31 C32 C33 3(2) . . . . ?
C30 C31 C36 C35 -145.4(10) . . . . ?
C30 C31 C36 C37 32.1(11) . . . . ?
C31 C32' C33' C28 0.4(13) . . . . ?
C31 C32 C33 C28 2(3) . . . . ?
C31 C36 C37 C38 -175.4(6) . . . . ?
C32' C31 C36 C35 -16.3(9) . . . . ?
C32' C31 C36 C37 161.3(7) . . . . ?
C32 C31 C36 C35 36.8(14) . . . . ?
C32 C31 C36 C37 -145.6(13) . . . . ?
C33' C28 C29' C30' 5.4(17) . . . . ?
C33 C28 C29 C30 2(2) . . . . ?
C34 N6 C38 C37 1.2(9) . . . . ?
C34 C35 C36 C31 176.7(5) . . . . ?
C34 C35 C36 C37 -1.0(9) . . . . ?
C35 C36 C37 C38 2.3(9) . . . . ?
C36 C31 C32' C33' -176.6(7) . . . . ?
C36 C31 C32 C33 -179.1(13) . . . . ?
C36 C37 C38 N6 -2.5(10) . . . . ?
C38 N6 C34 C35 0.2(8) . . . . ?
C39 N7 C43 C42 2.0(7) . . . . ?
C39 C40 C41 C42 3.1(7) . . . . ?
C39 C40 C41 C44 -179.6(5) . . . . ?
C40 C41 C42 C43 -3.4(7) . . . . ?
C40 C41 C44 C45 29.2(9) . . . . ?
C40 C41 C44 C45' -27.2(16) . . . . ?
C40 C41 C44 C49 -143.6(7) . . . . ?
C40 C41 C44 C49' 149.2(12) . . . . ?
C41 C42 C43 N7 0.9(7) . . . . ?
C41 C44 C45 C46 177.1(9) . . . . ?
C41 C44 C45' C46' 176.5(18) . . . . ?
C41 C44 C49 C48 -177.9(8) . . . . ?
C41 C44 C49' C48' -177.8(17) . . . . ?
C42 C41 C44 C45 -153.6(7) . . . . ?
C42 C41 C44 C45' 150.0(15) . . . . ?
C42 C41 C44 C49 33.6(9) . . . . ?
C42 C41 C44 C49' -33.5(13) . . . . ?
C43 N7 C39 C40 -2.3(7) . . . . ?
C44 C41 C42 C43 179.3(5) . . . . ?
C44 C45 C46 C47 0.2(17) . . . . ?
C44 C45' C46' C47 4(4) . . . . ?
C45 C44 C49 C48 8.9(14) . . . . ?
C45 C46 C47 C48 10.0(15) . . . . ?
C45 C46 C47 C52 -177.0(9) . . . . ?
C45' C44 C49' C48' -1(3) . . . . ?
C45' C46' C47 C48' -7(4) . . . . ?
C45' C46' C47 C52 -179(2) . . . . ?
C46 C47 C48 C49 -11.1(15) . . . . ?
C46 C47 C52 C51 137.6(11) . . . . ?
C46 C47 C52 C53 -47.7(12) . . . . ?
C46' C47 C48' C49' 5(3) . . . . ?
C46' C47 C52 C51' 128.8(19) . . . . ?
C46' C47 C52 C53' -61(2) . . . . ?
C47 C48 C49 C44 1.6(16) . . . . ?
C47 C48' C49' C44 -1(3) . . . . ?
C47 C52 C53 C54 179.0(11) . . . . ?
C47 C52 C53' C54' 179.7(14) . . . . ?
C48 C47 C52 C51 -50.0(13) . . . . ?
C48 C47 C52 C53 124.7(11) . . . . ?
C48' C47 C52 C51' -44.1(16) . . . . ?
C48' C47 C52 C53' 125.8(17) . . . . ?
C49 C44 C45 C46 -9.8(14) . . . . ?
C49' C44 C45' C46' 0(3) . . . . ?
C50 N8 C54 C53 5.9(18) . . . . ?
C50 C51 C52 C47 -175.4(11) . . . . ?
C50 C51 C52 C53 9.3(18) . . . . ?
C50' N8 C54' C53' 5(3) . . . . ?
C50' C51' C52 C47 -178.2(15) . . . . ?
C50' C51' C52 C53' 11(3) . . . . ?
C51 C52 C53 C54 -5.9(18) . . . . ?
C51' C52 C53' C54' -10(2) . . . . ?
C52 C47 C48 C49 176.3(9) . . . . ?
C52 C47 C48' C49' 178.5(17) . . . . ?
C52 C53 C54 N8 -2(2) . . . . ?
C52 C53' C54' N8 2(3) . . . . ?
C54 N8 C50 C51 -2.3(19) . . . . ?
C54' N8 C50' C51' -3(3) . . . . ?

loop_
_smtbx_masks_void_nr
_smtbx_masks_void_average_x
_smtbx_masks_void_average_y
_smtbx_masks_void_average_z
_smtbx_masks_void_volume
_smtbx_masks_void_count_electrons
_smtbx_masks_void_content
1 -0.202 0.500 0.500 884.8 214.3 ?
2 -0.460 0.500 0.000 884.8 214.3 ?
